data_7132235
loop_
_publ_author_name
'Afandiyeva, Medina'
'Wu, Xijue'
'Brennessel, William W.'
'Kadam, Abhishek A.'
'Kennedy, C. Rose'

_publ_section_title
;
 Secondary-Sphere Preorganization Enables Nickel-Catalyzed Nitrile
 Hydroboration
;
_journal_name_full 'Chemical Communications'
_journal_paper_doi 10.1039/D3CC04229D
_journal_year 2023
_chemical_formula_moiety 'C36 H52 B2 N4 Ni O5, 0.5(C6 D6)'
_chemical_formula_sum 'C39 H52 B2 D3 N4 Ni O5'
_chemical_formula_weight 743.22
_space_group_crystal_system monoclinic
_space_group_IT_number 15
_space_group_name_Hall '-C 2yc'
_space_group_name_H-M_alt 'C 1 2/c 1'
_atom_sites_solution_hydrogens mixed
_atom_sites_solution_primary dual
_atom_sites_solution_secondary difmap
_audit_creation_date 2023-03-27
_audit_creation_method
;
Olex2 1.5
(compiled 2023.03.06 svn.rbb2c1857 for OlexSys, GUI svn.r6748)
;
_audit_update_record
;
2023-06-01 deposited with the CCDC.	2023-10-20 downloaded from the CCDC.
;
_cell_angle_alpha 90
_cell_angle_beta 104.5400(10)
_cell_angle_gamma 90
_cell_formula_units_Z 8
_cell_length_a 23.69320(10)
_cell_length_b 15.81900(10)
_cell_length_c 21.87530(10)
_cell_measurement_reflns_used 45389
_cell_measurement_temperature 99.99(10)
_cell_measurement_theta_max 79.5730
_cell_measurement_theta_min 3.4030
_cell_volume 7936.33(8)
_computing_cell_refinement 'CrysAlisPro 1.171.42.85a (Rigaku OD, 2023)'
_computing_data_collection 'CrysAlisPro 1.171.42.85a (Rigaku OD, 2023)'
_computing_data_reduction 'CrysAlisPro 1.171.42.85a (Rigaku OD, 2023)'
_computing_molecular_graphics 'Olex2 1.5 (Dolomanov et al., 2009)'
_computing_publication_material 'Olex2 1.5 (Dolomanov et al., 2009)'
_computing_structure_refinement 'SHELXL 2019/2 (Sheldrick, 2015b)'
_computing_structure_solution 'SHELXT 2018/2 (Sheldrick, 2015a)'
_diffrn_ambient_environment N~2~
_diffrn_ambient_temperature 99.99(10)
_diffrn_detector 'Hybrid Pixel Array Detector'
_diffrn_detector_area_resol_mean 10.0000
_diffrn_detector_type HyPix
_diffrn_measured_fraction_theta_full 1.000
_diffrn_measured_fraction_theta_max 0.982
_diffrn_measurement_details
;
List of Runs (angles in degrees, time in seconds):

  # Type    Start    End  Width  t~exp~   \w     \q     \k     \f   Frames
#--------------------------------------------------------------------------
  1  \w   -120.00 -35.00   0.50    0.41    --  -47.28 -41.00-155.00  170
  2  \w    -42.00  25.00   0.50    0.41    --  -47.28  41.00  -2.00  134
  3  \w     35.00 120.00   0.50    0.41    --   47.28  41.00  -2.00  170
  4  \w    -25.00  46.00   0.50    0.41    --   47.28 -41.00-155.00  142
  5  \w   -164.00 -79.00   0.50    1.63    --  -91.75 -41.00-155.00  170
  6  \w    101.00 178.00   0.50    1.63    --  113.25  41.00  -2.00  154
  7  \w    -14.00  28.00   0.50    0.41    --  -47.28  19.00 150.00   84
  8  \w     34.00  93.00   0.50    0.41    --   47.28-125.00-180.00  118
  9  \w    -47.00 -20.00   0.50    1.63    --  -91.75  45.00-180.00   54
 10  \w     42.00  76.00   0.50    1.63    --  113.25 -61.00 -90.00   68
 11  \w     42.00  76.00   0.50    1.63    --  113.25 -61.00  60.00   68
 12  \w     42.00  76.00   0.50    1.63    --  113.25 -61.00-120.00   68
 13  \w     42.00  76.00   0.50    1.63    --  113.25 -61.00 -60.00   68
 14  \w     42.00  76.00   0.50    1.63    --  113.25 -61.00 -30.00   68
 15  \w     42.00 106.00   0.50    1.63    --  113.25 -94.00-120.00  128
 16  \w    101.00 178.00   0.50    1.63    --  113.25  45.00-120.00  154
 17  \w     44.00 111.00   0.50    1.63    --  113.25-125.00-180.00  134
 18  \w    100.00 178.00   0.50    1.63    --  113.25  15.00 120.00  156
 19  \w    100.00 178.00   0.50    1.63    --  113.25  15.00  60.00  156
 20  \w     42.00 136.00   0.50    1.63    --  113.25 -77.00-120.00  188
 21  \w     42.00  76.00   0.50    1.63    --  113.25 -61.00 150.00   68
 22  \w     42.00 106.00   0.50    1.63    --  113.25 -94.00 120.00  128
 23  \w     42.00  76.00   0.50    1.63    --  113.25 -61.00   0.00   68
 24  \w     42.00  76.00   0.50    1.63    --  113.25 -61.00  30.00   68
 25  \w     42.00  76.00   0.50    1.63    --  113.25 -61.00  90.00   68
 26  \w     42.00 106.00   0.50    1.63    --  113.25 -94.00   0.00  128
 27  \w     42.00 136.00   0.50    1.63    --  113.25 -77.00 150.00  188
 28  \w     34.00  93.00   0.50    0.41    --   47.28-125.00  30.00  118
 29  \w     32.00 120.00   0.50    0.41    --   47.28  57.00 150.00  176
 30  \w     25.00 120.00   0.50    0.41    --   47.28  77.00-180.00  190
 31  \w     32.00 120.00   0.50    0.41    --   47.28  57.00 -90.00  176
 32  \w     25.00 120.00   0.50    0.41    --   47.28  77.00  60.00  190
 33  \w     25.00 120.00   0.50    0.41    --   47.28  77.00 -60.00  190
 34  \w     35.00 120.00   0.50    0.41    --   47.28  38.00  90.00  170
 35  \w     25.00 120.00   0.50    0.41    --   47.28  77.00   0.00  190
 36  \w   -163.00-138.00   0.50    1.63    --  -91.75 -77.00 -90.00   50
 37  \w   -163.00 -69.00   0.50    1.63    --  -91.75 -77.00 120.00  188
 38  \w    101.00 178.00   0.50    1.63    --  113.25  30.00 -30.00  154
 39  \w    100.00 178.00   0.50    1.63    --  113.25  15.00-180.00  156
 40  \w    101.00 178.00   0.50    1.63    --  113.25  30.00 -60.00  154
;
_diffrn_measurement_device 'four-circle diffractometer'
_diffrn_measurement_device_type 'XtaLAB Synergy, Dualflex, HyPix'
_diffrn_measurement_method '\w scans'
_diffrn_orient_matrix_type 'CrysAlisPro convention (1999,Acta A55,543-557)'
_diffrn_orient_matrix_UB_11 -0.0659540000
_diffrn_orient_matrix_UB_12 0.0094934000
_diffrn_orient_matrix_UB_13 -0.0064592000
_diffrn_orient_matrix_UB_21 -0.0127598000
_diffrn_orient_matrix_UB_22 -0.0492436000
_diffrn_orient_matrix_UB_23 -0.0627151000
_diffrn_orient_matrix_UB_31 0.0000166000
_diffrn_orient_matrix_UB_32 -0.0834848000
_diffrn_orient_matrix_UB_33 0.0362944000
_diffrn_radiation_monochromator mirror
_diffrn_radiation_probe x-ray
_diffrn_radiation_type 'Cu K\a'
_diffrn_radiation_wavelength 1.54184
_diffrn_reflns_av_R_equivalents 0.0318
_diffrn_reflns_av_unetI/netI 0.0169
_diffrn_reflns_Laue_measured_fraction_full 1.000
_diffrn_reflns_Laue_measured_fraction_max 0.982
_diffrn_reflns_limit_h_max 30
_diffrn_reflns_limit_h_min -30
_diffrn_reflns_limit_k_max 18
_diffrn_reflns_limit_k_min -20
_diffrn_reflns_limit_l_max 27
_diffrn_reflns_limit_l_min -27
_diffrn_reflns_number 69642
_diffrn_reflns_point_group_measured_fraction_full 1.000
_diffrn_reflns_point_group_measured_fraction_max 0.982
_diffrn_reflns_theta_full 74.504
_diffrn_reflns_theta_max 80.698
_diffrn_reflns_theta_min 3.394
_diffrn_source 'micro-focus sealed X-ray tube'
_diffrn_source_type 'PhotonJet (Cu) X-ray Source'
_exptl_absorpt_coefficient_mu 1.068
_exptl_absorpt_correction_T_max 1.00000
_exptl_absorpt_correction_T_min 0.88707
_exptl_absorpt_correction_type multi-scan
_exptl_absorpt_process_details
;
CrysAlisPro 1.171.42.85a (Rigaku Oxford Diffraction, 2023)
Empirical absorption correction using spherical harmonics,
implemented in SCALE3 ABSPACK scaling algorithm.
;
_exptl_crystal_colour orange
_exptl_crystal_colour_primary orange
_exptl_crystal_density_diffrn 1.244
_exptl_crystal_description block
_exptl_crystal_F_000 3160
_exptl_crystal_size_max 0.168
_exptl_crystal_size_mid 0.136
_exptl_crystal_size_min 0.06
_refine_diff_density_max 0.330
_refine_diff_density_min -0.359
_refine_diff_density_rms 0.042
_refine_ls_extinction_method none
_refine_ls_goodness_of_fit_ref 1.063
_refine_ls_hydrogen_treatment mixed
_refine_ls_matrix_type full
_refine_ls_number_parameters 502
_refine_ls_number_reflns 8562
_refine_ls_number_restraints 30
_refine_ls_restrained_S_all 1.062
_refine_ls_R_factor_all 0.0340
_refine_ls_R_factor_gt 0.0318
_refine_ls_shift/su_max 0.003
_refine_ls_shift/su_mean 0.000
_refine_ls_structure_factor_coef Fsqd
_refine_ls_weighting_details 'w=1/[\s^2^(Fo^2^)+(0.0313P)^2^+8.4259P] where P=(Fo^2^+2Fc^2^)/3'
_refine_ls_weighting_scheme calc
_refine_ls_wR_factor_gt 0.0789
_refine_ls_wR_factor_ref 0.0801
_reflns_Friedel_coverage 0.000
_reflns_number_gt 7959
_reflns_number_total 8562
_reflns_threshold_expression 'I > 2\s(I)'
_cod_data_source_file d3cc04229d2.cif
_cod_data_source_block kenxw05
_cod_database_code 7132235
_shelx_shelxl_version_number 2019/2
_shelx_space_group_comment
;
The symmetry employed for this shelxl refinement is uniquely defined
by the following loop, which should always be used as a source of
symmetry information in preference to the above space-group names.
They are only intended as comments.
;
_shelx_estimated_absorpt_t_max 0.939
_shelx_estimated_absorpt_t_min 0.841
_olex2_refinement_description
;
1. Fixed Uiso
 At 1.2 times of:
  All C(H) groups, All C(H,H) groups
 At 1.5 times of:
  All C(H,H,H) groups
2. Same fragment restrains
{C38, C39, C40, C41, C42, C37} sigma for 1-2: 0.02, 1-3: 0.04
{C42, C41, C40, C39, C38, C37} sigma for 1-2: 0.02, 1-3: 0.04
as in
{C37, C38, C39, C40, C41, C42}
3. Others
 Fixed Sof: C37(0.5) D37(0.5) C38(0.5) D38(0.5) C39(0.5) D39(0.5) C40(0.5)
 D40(0.5) C41(0.5) D41(0.5) C42(0.5) D42(0.5)
4.a Ternary CH refined with riding coordinates:
 C19(H19)
4.b Secondary CH2 refined with riding coordinates:
 C20(H20A,H20B), C21(H21A,H21B), C22(H22A,H22B), C23(H23A,H23B), C24(H24A,H24B)
4.c Aromatic/amide H refined with riding coordinates:
 C2(H2), C3(H3), C6(H6), C8(H8), C14(H14), C15(H15), C16(H16), C37(D37),
 C38(D38), C39(D39), C40(D40), C41(D41), C42(D42)
4.d Idealised Me refined as rotating group:
 C10(H10A,H10B,H10C), C11(H11A,H11B,H11C), C12(H12A,H12B,H12C), C27(H27A,H27B,
 H27C), C28(H28A,H28B,H28C), C29(H29A,H29B,H29C), C30(H30A,H30B,H30C), C33(H33A,
 H33B,H33C), C34(H34A,H34B,H34C), C35(H35A,H35B,H35C), C36(H36A,H36B,H36C)
;
_olex2_submission_original_sample_id kenxw05
_olex2_submission_special_instructions 'No special instructions were received'
_oxdiff_exptl_absorpt_empirical_details
;
Empirical correction (ABSPACK) includes:
- Absorption correction using spherical harmonics
- Frame scaling
;
_oxdiff_exptl_absorpt_empirical_full_max 1.238
_oxdiff_exptl_absorpt_empirical_full_min 0.822

loop_
_space_group_symop_operation_xyz
'x, y, z'
'-x, y, -z+1/2'
'x+1/2, y+1/2, z'
'-x+1/2, y+1/2, -z+1/2'
'-x, -y, -z'
'x, -y, z-1/2'
'-x+1/2, -y+1/2, -z'
'x+1/2, -y+1/2, z-1/2'

loop_
_atom_site_label
_atom_site_type_symbol
_atom_site_fract_x
_atom_site_fract_y
_atom_site_fract_z
_atom_site_U_iso_or_equiv
_atom_site_adp_type
_atom_site_occupancy
_atom_site_site_symmetry_order
_atom_site_calc_flag
_atom_site_refinement_flags_posn
_atom_site_refinement_flags_adp
_atom_site_refinement_flags_occupancy
_atom_site_disorder_assembly
_atom_site_disorder_group
Ni1 Ni 0.78225(2) 0.60116(2) 0.64730(2) 0.01575(6) Uani 1 1 d . . . . .
O1 O 0.68670(4) 0.50161(5) 0.69003(4) 0.01902(17) Uani 1 1 d . . . . .
O2 O 0.67580(4) 0.50086(5) 0.57438(4) 0.02045(18) Uani 1 1 d . . . . .
O3 O 0.69365(4) 0.37732(5) 0.63332(4) 0.01967(17) Uani 1 1 d . . . . .
O4 O 0.87331(4) 0.47519(6) 0.72254(4) 0.02115(18) Uani 1 1 d . . . . .
O5 O 0.79340(4) 0.42858(6) 0.75379(4) 0.01979(18) Uani 1 1 d . . . . .
N1 N 0.84304(4) 0.77365(6) 0.64798(5) 0.0179(2) Uani 1 1 d . . . . .
N2 N 0.79217(4) 0.74588(6) 0.71357(5) 0.0183(2) Uani 1 1 d . . . . .
N3 N 0.73885(4) 0.62575(6) 0.70747(5) 0.0176(2) Uani 1 1 d . . . . .
N4 N 0.77521(4) 0.48220(6) 0.64440(4) 0.01577(19) Uani 1 1 d . . . . .
C1 C 0.80770(5) 0.71342(7) 0.66127(5) 0.0174(2) Uani 1 1 d . . . . .
C2 C 0.84954(6) 0.84148(8) 0.69023(6) 0.0222(2) Uani 1 1 d . . . . .
H2 H 0.872266 0.890845 0.689783 0.027 Uiso 1 1 calc R U . . .
C3 C 0.81769(6) 0.82389(8) 0.73161(6) 0.0221(2) Uani 1 1 d . . . . .
H3 H 0.813528 0.857841 0.766035 0.027 Uiso 1 1 calc R U . . .
C4 C 0.86937(5) 0.77178(7) 0.59532(6) 0.0177(2) Uani 1 1 d . . . . .
C5 C 0.83908(5) 0.80833(8) 0.53868(6) 0.0210(2) Uani 1 1 d . . . . .
C6 C 0.86630(6) 0.80985(8) 0.48896(6) 0.0238(3) Uani 1 1 d . . . . .
H6 H 0.846314 0.833812 0.449657 0.029 Uiso 1 1 calc R U . . .
C7 C 0.92198(6) 0.77709(8) 0.49571(6) 0.0219(2) Uani 1 1 d . . . . .
C8 C 0.95021(5) 0.74007(8) 0.55307(6) 0.0222(2) Uani 1 1 d . . . . .
H8 H 0.987958 0.716609 0.557671 0.027 Uiso 1 1 calc R U . . .
C9 C 0.92474(5) 0.73651(8) 0.60369(6) 0.0208(2) Uani 1 1 d . . . . .
C10 C 0.77948(6) 0.84627(9) 0.53142(7) 0.0293(3) Uani 1 1 d . . . . .
H10A H 0.755228 0.807275 0.548598 0.044 Uiso 1 1 calc R U . . .
H10B H 0.761355 0.856219 0.486562 0.044 Uiso 1 1 calc R U . . .
H10C H 0.783066 0.900007 0.554362 0.044 Uiso 1 1 calc R U . . .
C11 C 0.95164(6) 0.78269(9) 0.44233(7) 0.0288(3) Uani 1 1 d . . . . .
H11A H 0.924006 0.804258 0.404418 0.043 Uiso 1 1 calc R U . . .
H11B H 0.965091 0.726407 0.433678 0.043 Uiso 1 1 calc R U . . .
H11C H 0.985091 0.821044 0.454242 0.043 Uiso 1 1 calc R U . . .
C12 C 0.95496(6) 0.69484(10) 0.66512(7) 0.0314(3) Uani 1 1 d . . . . .
H12A H 0.955937 0.733944 0.700118 0.047 Uiso 1 1 calc R U . . .
H12B H 0.994905 0.679936 0.664266 0.047 Uiso 1 1 calc R U . . .
H12C H 0.933711 0.643544 0.670935 0.047 Uiso 1 1 calc R U . . .
C13 C 0.75260(5) 0.69899(8) 0.73924(6) 0.0187(2) Uani 1 1 d . . . . .
C14 C 0.73047(6) 0.72297(8) 0.78881(6) 0.0231(3) Uani 1 1 d . . . . .
H14 H 0.742088 0.773712 0.811739 0.028 Uiso 1 1 calc R U . . .
C15 C 0.68942(6) 0.66739(8) 0.80342(6) 0.0256(3) Uani 1 1 d . . . . .
H15 H 0.672515 0.681004 0.837234 0.031 Uiso 1 1 calc R U . . .
C16 C 0.67302(6) 0.59375(8) 0.77008(6) 0.0237(3) Uani 1 1 d . . . . .
H16 H 0.644359 0.557847 0.779864 0.028 Uiso 1 1 calc R U . . .
C17 C 0.69953(5) 0.57259(8) 0.72116(6) 0.0187(2) Uani 1 1 d . . . . .
C18 C 0.79897(5) 0.51367(7) 0.59390(5) 0.0174(2) Uani 1 1 d . . . . .
H18 H 0.7688(7) 0.5135(9) 0.5535(7) 0.020(4) Uiso 1 1 d . . . . .
C19 C 0.85751(5) 0.48550(8) 0.58633(5) 0.0177(2) Uani 1 1 d . . . . .
H19 H 0.888260 0.503517 0.624366 0.021 Uiso 1 1 calc R U . . .
C20 C 0.86858(5) 0.52938(8) 0.52786(6) 0.0202(2) Uani 1 1 d . . . . .
H20A H 0.837609 0.513416 0.490100 0.024 Uiso 1 1 calc R U . . .
H20B H 0.867168 0.591444 0.533111 0.024 Uiso 1 1 calc R U . . .
C21 C 0.92792(6) 0.50421(8) 0.51823(6) 0.0228(3) Uani 1 1 d . . . . .
H21A H 0.959029 0.525628 0.553978 0.027 Uiso 1 1 calc R U . . .
H21B H 0.933215 0.530638 0.479029 0.027 Uiso 1 1 calc R U . . .
C22 C 0.93356(6) 0.40837(9) 0.51372(6) 0.0258(3) Uani 1 1 d . . . . .
H22A H 0.973664 0.394165 0.511390 0.031 Uiso 1 1 calc R U . . .
H22B H 0.906288 0.388076 0.474437 0.031 Uiso 1 1 calc R U . . .
C23 C 0.92038(6) 0.36314(8) 0.57026(6) 0.0241(3) Uani 1 1 d . . . . .
H23A H 0.920995 0.301250 0.563748 0.029 Uiso 1 1 calc R U . . .
H23B H 0.950904 0.377114 0.608926 0.029 Uiso 1 1 calc R U . . .
C24 C 0.86101(5) 0.38920(8) 0.57890(6) 0.0211(2) Uani 1 1 d . . . . .
H24A H 0.854164 0.361037 0.616815 0.025 Uiso 1 1 calc R U . . .
H24B H 0.830169 0.370596 0.541849 0.025 Uiso 1 1 calc R U . . .
C25 C 0.62993(6) 0.44245(9) 0.54693(6) 0.0243(3) Uani 1 1 d . . . . .
C26 C 0.65725(6) 0.35562(8) 0.57243(6) 0.0225(3) Uani 1 1 d . . . . .
C27 C 0.57619(6) 0.46440(10) 0.57077(8) 0.0324(3) Uani 1 1 d . . . . .
H27A H 0.585265 0.456743 0.616661 0.049 Uiso 1 1 calc R U . . .
H27B H 0.543826 0.427152 0.550561 0.049 Uiso 1 1 calc R U . . .
H27C H 0.565105 0.523341 0.560329 0.049 Uiso 1 1 calc R U . . .
C28 C 0.61545(7) 0.45208(11) 0.47553(7) 0.0361(3) Uani 1 1 d . . . . .
H28A H 0.597919 0.507721 0.463665 0.054 Uiso 1 1 calc R U . . .
H28B H 0.587870 0.407857 0.455852 0.054 Uiso 1 1 calc R U . . .
H28C H 0.651220 0.446870 0.461044 0.054 Uiso 1 1 calc R U . . .
C29 C 0.61381(6) 0.28918(9) 0.58186(7) 0.0312(3) Uani 1 1 d . . . . .
H29A H 0.634626 0.237007 0.597878 0.047 Uiso 1 1 calc R U . . .
H29B H 0.585784 0.277749 0.541448 0.047 Uiso 1 1 calc R U . . .
H29C H 0.593014 0.309969 0.612346 0.047 Uiso 1 1 calc R U . . .
C30 C 0.69581(6) 0.31865(9) 0.53261(7) 0.0298(3) Uani 1 1 d . . . . .
H30A H 0.722975 0.362054 0.525472 0.045 Uiso 1 1 calc R U . . .
H30B H 0.671340 0.299583 0.491924 0.045 Uiso 1 1 calc R U . . .
H30C H 0.717863 0.270611 0.554913 0.045 Uiso 1 1 calc R U . . .
C31 C 0.89545(5) 0.43778(8) 0.78487(6) 0.0219(3) Uani 1 1 d . . . . .
C32 C 0.84000(5) 0.43723(8) 0.81140(6) 0.0214(2) Uani 1 1 d . . . . .
C33 C 0.94496(6) 0.49242(10) 0.82155(7) 0.0324(3) Uani 1 1 d . . . . .
H33A H 0.977781 0.489347 0.801864 0.049 Uiso 1 1 calc R U . . .
H33B H 0.957441 0.472144 0.865199 0.049 Uiso 1 1 calc R U . . .
H33C H 0.931704 0.551131 0.821305 0.049 Uiso 1 1 calc R U . . .
C34 C 0.91725(6) 0.34981(9) 0.77455(7) 0.0289(3) Uani 1 1 d . . . . .
H34A H 0.884265 0.314521 0.752947 0.043 Uiso 1 1 calc R U . . .
H34B H 0.936153 0.324460 0.815439 0.043 Uiso 1 1 calc R U . . .
H34C H 0.945390 0.353772 0.748605 0.043 Uiso 1 1 calc R U . . .
C35 C 0.82991(7) 0.52093(10) 0.84139(6) 0.0315(3) Uani 1 1 d . . . . .
H35A H 0.832836 0.567433 0.812745 0.047 Uiso 1 1 calc R U . . .
H35B H 0.859402 0.528229 0.881389 0.047 Uiso 1 1 calc R U . . .
H35C H 0.790999 0.520975 0.849320 0.047 Uiso 1 1 calc R U . . .
C36 C 0.83634(6) 0.36429(10) 0.85523(6) 0.0282(3) Uani 1 1 d . . . . .
H36A H 0.799349 0.367278 0.867495 0.042 Uiso 1 1 calc R U . . .
H36B H 0.868838 0.367778 0.893046 0.042 Uiso 1 1 calc R U . . .
H36C H 0.838469 0.310672 0.833476 0.042 Uiso 1 1 calc R U . . .
B1 B 0.70748(6) 0.46586(8) 0.63338(6) 0.0179(3) Uani 1 1 d . . . . .
B2 B 0.81394(6) 0.46231(8) 0.70590(6) 0.0172(3) Uani 1 1 d . . . . .
C37 C 0.5047(6) 0.6237(7) 0.7305(4) 0.080(4) Uani 0.5 1 d D . P A -1
D37 D 0.505347 0.680125 0.715760 0.096 Uiso 0.5 1 calc R U P A -1
C38 C 0.4994(7) 0.5578(7) 0.6890(6) 0.060(2) Uani 0.5 1 d D . P A -1
D38 D 0.499323 0.568465 0.646265 0.072 Uiso 0.5 1 calc R U P A -1
C39 C 0.4943(4) 0.4765(6) 0.7087(7) 0.062(3) Uani 0.5 1 d D . P A -1
D39 D 0.488578 0.431022 0.679366 0.074 Uiso 0.5 1 calc R U P A -1
C40 C 0.4975(6) 0.4620(8) 0.7704(6) 0.087(6) Uani 0.5 1 d D . P A -1
D40 D 0.492916 0.406145 0.784373 0.104 Uiso 0.5 1 calc R U P A -1
C41 C 0.5073(6) 0.5263(8) 0.8123(5) 0.087(5) Uani 0.5 1 d D . P A -1
D41 D 0.513031 0.514220 0.855942 0.104 Uiso 0.5 1 calc R U P A -1
C42 C 0.5090(4) 0.6088(6) 0.7934(5) 0.092(4) Uani 0.5 1 d D . P A -1
D42 D 0.513107 0.653948 0.822806 0.111 Uiso 0.5 1 calc R U P A -1

loop_
_atom_site_aniso_label
_atom_site_aniso_U_11
_atom_site_aniso_U_22
_atom_site_aniso_U_33
_atom_site_aniso_U_23
_atom_site_aniso_U_13
_atom_site_aniso_U_12
Ni1 0.02052(11) 0.01216(10) 0.01533(10) -0.00063(7) 0.00594(8) -0.00060(7)
O1 0.0205(4) 0.0166(4) 0.0206(4) -0.0015(3) 0.0063(3) -0.0022(3)
O2 0.0204(4) 0.0187(4) 0.0194(4) 0.0016(3) -0.0002(3) -0.0031(3)
O3 0.0232(4) 0.0157(4) 0.0186(4) -0.0006(3) 0.0025(3) -0.0031(3)
O4 0.0194(4) 0.0263(5) 0.0165(4) 0.0050(3) 0.0020(3) -0.0022(3)
O5 0.0187(4) 0.0245(4) 0.0154(4) 0.0035(3) 0.0029(3) -0.0002(3)
N1 0.0207(5) 0.0145(5) 0.0192(5) -0.0006(4) 0.0064(4) -0.0004(4)
N2 0.0224(5) 0.0142(5) 0.0197(5) -0.0013(4) 0.0078(4) -0.0006(4)
N3 0.0200(5) 0.0148(5) 0.0181(5) -0.0003(4) 0.0053(4) 0.0006(4)
N4 0.0203(5) 0.0123(4) 0.0149(5) -0.0004(4) 0.0048(4) -0.0007(4)
C1 0.0200(5) 0.0153(5) 0.0169(5) 0.0009(4) 0.0046(4) 0.0018(4)
C2 0.0262(6) 0.0148(6) 0.0266(6) -0.0039(5) 0.0086(5) -0.0029(5)
C3 0.0272(6) 0.0158(6) 0.0245(6) -0.0047(5) 0.0085(5) -0.0020(5)
C4 0.0206(6) 0.0138(5) 0.0197(6) -0.0004(4) 0.0069(5) -0.0019(4)
C5 0.0220(6) 0.0181(6) 0.0237(6) 0.0031(5) 0.0072(5) 0.0021(5)
C6 0.0272(6) 0.0228(6) 0.0221(6) 0.0054(5) 0.0075(5) 0.0018(5)
C7 0.0241(6) 0.0188(6) 0.0244(6) -0.0023(5) 0.0092(5) -0.0033(5)
C8 0.0181(6) 0.0212(6) 0.0277(6) -0.0042(5) 0.0066(5) -0.0006(5)
C9 0.0208(6) 0.0182(6) 0.0221(6) -0.0016(5) 0.0029(5) -0.0002(5)
C10 0.0277(7) 0.0315(7) 0.0297(7) 0.0094(6) 0.0093(5) 0.0108(6)
C11 0.0304(7) 0.0310(7) 0.0289(7) -0.0024(6) 0.0145(6) -0.0026(6)
C12 0.0278(7) 0.0390(8) 0.0251(7) 0.0037(6) 0.0025(5) 0.0094(6)
C13 0.0210(6) 0.0155(5) 0.0202(6) 0.0008(4) 0.0065(5) 0.0013(4)
C14 0.0295(6) 0.0171(6) 0.0246(6) -0.0026(5) 0.0105(5) 0.0005(5)
C15 0.0323(7) 0.0229(6) 0.0266(6) -0.0012(5) 0.0167(5) 0.0020(5)
C16 0.0277(6) 0.0199(6) 0.0271(6) 0.0010(5) 0.0134(5) -0.0006(5)
C17 0.0206(6) 0.0159(5) 0.0196(6) 0.0013(4) 0.0052(5) 0.0009(4)
C18 0.0223(6) 0.0154(5) 0.0149(5) 0.0001(4) 0.0052(4) -0.0008(4)
C19 0.0198(6) 0.0171(6) 0.0159(5) -0.0014(4) 0.0040(4) -0.0007(4)
C20 0.0236(6) 0.0202(6) 0.0178(6) -0.0007(5) 0.0072(5) -0.0015(5)
C21 0.0229(6) 0.0252(6) 0.0212(6) 0.0008(5) 0.0074(5) -0.0031(5)
C22 0.0241(6) 0.0282(7) 0.0274(7) -0.0031(5) 0.0110(5) 0.0011(5)
C23 0.0248(6) 0.0198(6) 0.0284(6) -0.0015(5) 0.0082(5) 0.0013(5)
C24 0.0219(6) 0.0183(6) 0.0242(6) -0.0011(5) 0.0079(5) -0.0006(5)
C25 0.0215(6) 0.0254(6) 0.0226(6) -0.0015(5) -0.0006(5) -0.0045(5)
C26 0.0225(6) 0.0220(6) 0.0219(6) -0.0048(5) 0.0035(5) -0.0058(5)
C27 0.0216(6) 0.0318(7) 0.0413(8) -0.0017(6) 0.0030(6) -0.0003(5)
C28 0.0350(8) 0.0424(9) 0.0238(7) 0.0002(6) -0.0059(6) -0.0065(7)
C29 0.0294(7) 0.0265(7) 0.0376(8) -0.0058(6) 0.0083(6) -0.0108(6)
C30 0.0311(7) 0.0301(7) 0.0289(7) -0.0084(6) 0.0090(6) -0.0033(6)
C31 0.0207(6) 0.0267(6) 0.0168(5) 0.0045(5) 0.0020(5) -0.0003(5)
C32 0.0208(6) 0.0269(6) 0.0150(5) 0.0020(5) 0.0016(5) 0.0008(5)
C33 0.0262(7) 0.0403(8) 0.0258(7) 0.0027(6) -0.0027(5) -0.0075(6)
C34 0.0256(6) 0.0332(7) 0.0278(7) 0.0046(6) 0.0067(5) 0.0073(6)
C35 0.0369(8) 0.0355(8) 0.0193(6) -0.0028(5) 0.0021(5) 0.0097(6)
C36 0.0264(6) 0.0370(8) 0.0211(6) 0.0091(6) 0.0057(5) 0.0012(6)
B1 0.0204(6) 0.0156(6) 0.0166(6) -0.0001(5) 0.0024(5) -0.0013(5)
B2 0.0196(6) 0.0151(6) 0.0171(6) -0.0017(5) 0.0050(5) -0.0010(5)
C37 0.064(5) 0.081(4) 0.097(13) -0.003(5) 0.023(5) -0.018(4)
C38 0.047(4) 0.092(6) 0.042(4) 0.012(4) 0.014(3) -0.010(4)
C39 0.042(6) 0.079(5) 0.065(10) -0.011(5) 0.012(6) -0.008(5)
C40 0.047(3) 0.122(7) 0.081(14) 0.033(6) -0.002(6) -0.029(5)
C41 0.050(7) 0.173(16) 0.033(4) 0.004(8) 0.002(4) -0.042(10)
C42 0.073(6) 0.135(11) 0.083(9) -0.052(8) 0.045(6) -0.055(7)

loop_
_atom_type_symbol
_atom_type_description
_atom_type_scat_dispersion_real
_atom_type_scat_dispersion_imag
_atom_type_scat_source
C C 0.0181 0.0091 'International Tables Vol C Tables 4.2.6.8 and 6.1.1.4'
H H 0.0000 0.0000 'International Tables Vol C Tables 4.2.6.8 and 6.1.1.4'
B B 0.0090 0.0039 'International Tables Vol C Tables 4.2.6.8 and 6.1.1.4'
D D 0.0000 0.0000 'International Tables Vol C Tables 4.2.6.8 and 6.1.1.4'
N N 0.0311 0.0180 'International Tables Vol C Tables 4.2.6.8 and 6.1.1.4'
Ni Ni -3.0029 0.5091 'International Tables Vol C Tables 4.2.6.8 and 6.1.1.4'
O O 0.0492 0.0322 'International Tables Vol C Tables 4.2.6.8 and 6.1.1.4'

loop_
_geom_angle_atom_site_label_1
_geom_angle_atom_site_label_2
_geom_angle_atom_site_label_3
_geom_angle
_geom_angle_site_symmetry_1
_geom_angle_site_symmetry_3
_geom_angle_publ_flag
N3 Ni1 C18 143.12(5) . . ?
N4 Ni1 N3 99.70(4) . . ?
N4 Ni1 C18 44.74(4) . . ?
C1 Ni1 N3 84.33(5) . . ?
C1 Ni1 N4 166.13(5) . . ?
C1 Ni1 C18 132.55(5) . . ?
C17 O1 B1 130.52(10) . . ?
B1 O2 C25 107.35(9) . . ?
C26 O3 B1 108.51(9) . . ?
B2 O4 C31 106.93(9) . . ?
B2 O5 C32 106.69(9) . . ?
C1 N1 C2 111.78(10) . . ?
C1 N1 C4 125.09(10) . . ?
C2 N1 C4 123.07(10) . . ?
C1 N2 C3 112.18(10) . . ?
C1 N2 C13 118.19(10) . . ?
C3 N2 C13 129.59(10) . . ?
C13 N3 Ni1 115.45(8) . . ?
C17 N3 Ni1 123.48(8) . . ?
C17 N3 C13 120.94(10) . . ?
C18 N4 Ni1 68.60(6) . . ?
C18 N4 B1 120.89(9) . . ?
C18 N4 B2 120.15(10) . . ?
B1 N4 Ni1 104.21(7) . . ?
B2 N4 Ni1 98.85(7) . . ?
B2 N4 B1 118.93(10) . . ?
N1 C1 Ni1 145.70(9) . . ?
N1 C1 N2 102.96(10) . . ?
N2 C1 Ni1 110.14(8) . . ?
N1 C2 H2 126.3 . . ?
C3 C2 N1 107.37(11) . . ?
C3 C2 H2 126.3 . . ?
N2 C3 H3 127.1 . . ?
C2 C3 N2 105.71(11) . . ?
C2 C3 H3 127.1 . . ?
C5 C4 N1 118.23(11) . . ?
C5 C4 C9 122.73(11) . . ?
C9 C4 N1 118.99(11) . . ?
C4 C5 C6 117.69(11) . . ?
C4 C5 C10 121.31(11) . . ?
C6 C5 C10 120.99(11) . . ?
C5 C6 H6 119.3 . . ?
C7 C6 C5 121.47(12) . . ?
C7 C6 H6 119.3 . . ?
C6 C7 C8 118.70(12) . . ?
C6 C7 C11 120.65(12) . . ?
C8 C7 C11 120.65(12) . . ?
C7 C8 H8 119.1 . . ?
C9 C8 C7 121.90(12) . . ?
C9 C8 H8 119.1 . . ?
C4 C9 C12 120.86(12) . . ?
C8 C9 C4 117.50(11) . . ?
C8 C9 C12 121.63(12) . . ?
C5 C10 H10A 109.5 . . ?
C5 C10 H10B 109.5 . . ?
C5 C10 H10C 109.5 . . ?
H10A C10 H10B 109.5 . . ?
H10A C10 H10C 109.5 . . ?
H10B C10 H10C 109.5 . . ?
C7 C11 H11A 109.5 . . ?
C7 C11 H11B 109.5 . . ?
C7 C11 H11C 109.5 . . ?
H11A C11 H11B 109.5 . . ?
H11A C11 H11C 109.5 . . ?
H11B C11 H11C 109.5 . . ?
C9 C12 H12A 109.5 . . ?
C9 C12 H12B 109.5 . . ?
C9 C12 H12C 109.5 . . ?
H12A C12 H12B 109.5 . . ?
H12A C12 H12C 109.5 . . ?
H12B C12 H12C 109.5 . . ?
N3 C13 N2 110.10(10) . . ?
N3 C13 C14 123.68(11) . . ?
C14 C13 N2 126.22(11) . . ?
C13 C14 H14 122.2 . . ?
C13 C14 C15 115.50(12) . . ?
C15 C14 H14 122.2 . . ?
C14 C15 H15 119.1 . . ?
C16 C15 C14 121.84(12) . . ?
C16 C15 H15 119.1 . . ?
C15 C16 H16 120.6 . . ?
C15 C16 C17 118.84(12) . . ?
C17 C16 H16 120.6 . . ?
O1 C17 N3 120.30(11) . . ?
O1 C17 C16 120.58(11) . . ?
N3 C17 C16 119.11(11) . . ?
Ni1 C18 H18 109.5(9) . . ?
N4 C18 Ni1 66.66(6) . . ?
N4 C18 H18 110.4(9) . . ?
N4 C18 C19 121.84(10) . . ?
C19 C18 Ni1 128.20(9) . . ?
C19 C18 H18 112.4(9) . . ?
C18 C19 H19 108.9 . . ?
C18 C19 C20 108.23(10) . . ?
C18 C19 C24 112.39(10) . . ?
C20 C19 H19 108.9 . . ?
C20 C19 C24 109.59(10) . . ?
C24 C19 H19 108.9 . . ?
C19 C20 H20A 109.5 . . ?
C19 C20 H20B 109.5 . . ?
H20A C20 H20B 108.1 . . ?
C21 C20 C19 110.68(10) . . ?
C21 C20 H20A 109.5 . . ?
C21 C20 H20B 109.5 . . ?
C20 C21 H21A 109.3 . . ?
C20 C21 H21B 109.3 . . ?
C20 C21 C22 111.51(10) . . ?
H21A C21 H21B 108.0 . . ?
C22 C21 H21A 109.3 . . ?
C22 C21 H21B 109.3 . . ?
C21 C22 H22A 109.2 . . ?
C21 C22 H22B 109.2 . . ?
C21 C22 C23 111.93(11) . . ?
H22A C22 H22B 107.9 . . ?
C23 C22 H22A 109.2 . . ?
C23 C22 H22B 109.2 . . ?
C22 C23 H23A 109.5 . . ?
C22 C23 H23B 109.5 . . ?
H23A C23 H23B 108.0 . . ?
C24 C23 C22 110.91(11) . . ?
C24 C23 H23A 109.5 . . ?
C24 C23 H23B 109.5 . . ?
C19 C24 H24A 109.4 . . ?
C19 C24 H24B 109.4 . . ?
C23 C24 C19 110.96(10) . . ?
C23 C24 H24A 109.4 . . ?
C23 C24 H24B 109.4 . . ?
H24A C24 H24B 108.0 . . ?
O2 C25 C26 102.36(9) . . ?
O2 C25 C27 108.54(11) . . ?
O2 C25 C28 108.45(11) . . ?
C27 C25 C26 112.55(11) . . ?
C28 C25 C26 114.94(12) . . ?
C28 C25 C27 109.54(12) . . ?
O3 C26 C25 102.70(10) . . ?
O3 C26 C29 107.99(11) . . ?
O3 C26 C30 108.34(10) . . ?
C29 C26 C25 115.00(11) . . ?
C29 C26 C30 109.56(11) . . ?
C30 C26 C25 112.76(11) . . ?
C25 C27 H27A 109.5 . . ?
C25 C27 H27B 109.5 . . ?
C25 C27 H27C 109.5 . . ?
H27A C27 H27B 109.5 . . ?
H27A C27 H27C 109.5 . . ?
H27B C27 H27C 109.5 . . ?
C25 C28 H28A 109.5 . . ?
C25 C28 H28B 109.5 . . ?
C25 C28 H28C 109.5 . . ?
H28A C28 H28B 109.5 . . ?
H28A C28 H28C 109.5 . . ?
H28B C28 H28C 109.5 . . ?
C26 C29 H29A 109.5 . . ?
C26 C29 H29B 109.5 . . ?
C26 C29 H29C 109.5 . . ?
H29A C29 H29B 109.5 . . ?
H29A C29 H29C 109.5 . . ?
H29B C29 H29C 109.5 . . ?
C26 C30 H30A 109.5 . . ?
C26 C30 H30B 109.5 . . ?
C26 C30 H30C 109.5 . . ?
H30A C30 H30B 109.5 . . ?
H30A C30 H30C 109.5 . . ?
H30B C30 H30C 109.5 . . ?
O4 C31 C32 102.16(9) . . ?
O4 C31 C33 108.22(10) . . ?
O4 C31 C34 106.77(10) . . ?
C33 C31 C32 114.69(11) . . ?
C33 C31 C34 110.73(11) . . ?
C34 C31 C32 113.48(11) . . ?
O5 C32 C31 101.78(9) . . ?
O5 C32 C35 106.69(10) . . ?
O5 C32 C36 108.90(10) . . ?
C35 C32 C31 113.10(11) . . ?
C36 C32 C31 115.18(11) . . ?
C36 C32 C35 110.43(11) . . ?
C31 C33 H33A 109.5 . . ?
C31 C33 H33B 109.5 . . ?
C31 C33 H33C 109.5 . . ?
H33A C33 H33B 109.5 . . ?
H33A C33 H33C 109.5 . . ?
H33B C33 H33C 109.5 . . ?
C31 C34 H34A 109.5 . . ?
C31 C34 H34B 109.5 . . ?
C31 C34 H34C 109.5 . . ?
H34A C34 H34B 109.5 . . ?
H34A C34 H34C 109.5 . . ?
H34B C34 H34C 109.5 . . ?
C32 C35 H35A 109.5 . . ?
C32 C35 H35B 109.5 . . ?
C32 C35 H35C 109.5 . . ?
H35A C35 H35B 109.5 . . ?
H35A C35 H35C 109.5 . . ?
H35B C35 H35C 109.5 . . ?
C32 C36 H36A 109.5 . . ?
C32 C36 H36B 109.5 . . ?
C32 C36 H36C 109.5 . . ?
H36A C36 H36B 109.5 . . ?
H36A C36 H36C 109.5 . . ?
H36B C36 H36C 109.5 . . ?
O1 B1 N4 109.39(9) . . ?
O2 B1 O1 112.32(10) . . ?
O2 B1 O3 107.94(10) . . ?
O2 B1 N4 110.85(10) . . ?
O3 B1 O1 103.76(9) . . ?
O3 B1 N4 112.41(10) . . ?
O4 B2 N4 125.17(11) . . ?
O5 B2 O4 113.02(11) . . ?
O5 B2 N4 121.82(11) . . ?
C38 C37 D37 119.9 . . ?
C38 C37 C42 120.3(11) . . ?
C42 C37 D37 119.9 . . ?
C37 C38 D38 119.7 . . ?
C37 C38 C39 120.6(9) . . ?
C39 C38 D38 119.7 . . ?
C38 C39 D39 120.5 . . ?
C40 C39 C38 119.0(12) . . ?
C40 C39 D39 120.5 . . ?
C39 C40 D40 119.8 . . ?
C41 C40 C39 120.4(12) . . ?
C41 C40 D40 119.8 . . ?
C40 C41 D41 119.1 . . ?
C40 C41 C42 121.7(9) . . ?
C42 C41 D41 119.1 . . ?
C37 C42 D42 121.2 . . ?
C41 C42 C37 117.7(11) . . ?
C41 C42 D42 121.2 . . ?

loop_
_geom_bond_atom_site_label_1
_geom_bond_atom_site_label_2
_geom_bond_distance
_geom_bond_site_symmetry_2
_geom_bond_publ_flag
Ni1 N3 1.9027(10) . ?
Ni1 N4 1.8889(10) . ?
Ni1 C1 1.8756(12) . ?
Ni1 C18 1.9155(12) . ?
O1 C17 1.3088(15) . ?
O1 B1 1.5506(16) . ?
O2 C25 1.4380(15) . ?
O2 B1 1.4316(15) . ?
O3 C26 1.4349(14) . ?
O3 B1 1.4384(15) . ?
O4 C31 1.4578(14) . ?
O4 B2 1.3768(16) . ?
O5 C32 1.4584(14) . ?
O5 B2 1.3693(16) . ?
N1 C1 1.3475(15) . ?
N1 C2 1.3991(15) . ?
N1 C4 1.4415(15) . ?
N2 C1 1.3854(15) . ?
N2 C3 1.3871(16) . ?
N2 C13 1.4174(15) . ?
N3 C13 1.3483(16) . ?
N3 C17 1.3435(16) . ?
N4 C18 1.4481(15) . ?
N4 B1 1.5830(16) . ?
N4 B2 1.4598(16) . ?
C2 H2 0.9500 . ?
C2 C3 1.3451(18) . ?
C3 H3 0.9500 . ?
C4 C5 1.3920(17) . ?
C4 C9 1.3948(17) . ?
C5 C6 1.3970(17) . ?
C5 C10 1.5057(17) . ?
C6 H6 0.9500 . ?
C6 C7 1.3904(18) . ?
C7 C8 1.3941(18) . ?
C7 C11 1.5089(17) . ?
C8 H8 0.9500 . ?
C8 C9 1.3890(18) . ?
C9 C12 1.5065(18) . ?
C10 H10A 0.9800 . ?
C10 H10B 0.9800 . ?
C10 H10C 0.9800 . ?
C11 H11A 0.9800 . ?
C11 H11B 0.9800 . ?
C11 H11C 0.9800 . ?
C12 H12A 0.9800 . ?
C12 H12B 0.9800 . ?
C12 H12C 0.9800 . ?
C13 C14 1.3712(17) . ?
C14 H14 0.9500 . ?
C14 C15 1.4062(18) . ?
C15 H15 0.9500 . ?
C15 C16 1.3775(19) . ?
C16 H16 0.9500 . ?
C16 C17 1.4104(17) . ?
C18 H18 0.986(15) . ?
C18 C19 1.5051(16) . ?
C19 H19 1.0000 . ?
C19 C20 1.5348(16) . ?
C19 C24 1.5365(16) . ?
C20 H20A 0.9900 . ?
C20 H20B 0.9900 . ?
C20 C21 1.5258(17) . ?
C21 H21A 0.9900 . ?
C21 H21B 0.9900 . ?
C21 C22 1.5274(19) . ?
C22 H22A 0.9900 . ?
C22 H22B 0.9900 . ?
C22 C23 1.5277(18) . ?
C23 H23A 0.9900 . ?
C23 H23B 0.9900 . ?
C23 C24 1.5224(17) . ?
C24 H24A 0.9900 . ?
C24 H24B 0.9900 . ?
C25 C26 1.5607(19) . ?
C25 C27 1.5319(19) . ?
C25 C28 1.5204(19) . ?
C26 C29 1.5210(18) . ?
C26 C30 1.5281(18) . ?
C27 H27A 0.9800 . ?
C27 H27B 0.9800 . ?
C27 H27C 0.9800 . ?
C28 H28A 0.9800 . ?
C28 H28B 0.9800 . ?
C28 H28C 0.9800 . ?
C29 H29A 0.9800 . ?
C29 H29B 0.9800 . ?
C29 H29C 0.9800 . ?
C30 H30A 0.9800 . ?
C30 H30B 0.9800 . ?
C30 H30C 0.9800 . ?
C31 C32 1.5639(17) . ?
C31 C33 1.5148(18) . ?
C31 C34 1.5208(19) . ?
C32 C35 1.5229(19) . ?
C32 C36 1.5166(18) . ?
C33 H33A 0.9800 . ?
C33 H33B 0.9800 . ?
C33 H33C 0.9800 . ?
C34 H34A 0.9800 . ?
C34 H34B 0.9800 . ?
C34 H34C 0.9800 . ?
C35 H35A 0.9800 . ?
C35 H35B 0.9800 . ?
C35 H35C 0.9800 . ?
C36 H36A 0.9800 . ?
C36 H36B 0.9800 . ?
C36 H36C 0.9800 . ?
C37 D37 0.9500 . ?
C37 C38 1.367(11) . ?
C37 C42 1.375(9) . ?
C38 D38 0.9500 . ?
C38 C39 1.372(10) . ?
C39 D39 0.9500 . ?
C39 C40 1.353(9) . ?
C40 D40 0.9500 . ?
C40 C41 1.350(10) . ?
C41 D41 0.9500 . ?
C41 C42 1.371(11) . ?
C42 D42 0.9500 . ?

loop_
_geom_torsion_atom_site_label_1
_geom_torsion_atom_site_label_2
_geom_torsion_atom_site_label_3
_geom_torsion_atom_site_label_4
_geom_torsion
_geom_torsion_site_symmetry_1
_geom_torsion_site_symmetry_2
_geom_torsion_site_symmetry_3
_geom_torsion_site_symmetry_4
_geom_torsion_publ_flag
Ni1 N3 C13 N2 7.43(13) . . . . ?
Ni1 N3 C13 C14 -172.89(10) . . . . ?
Ni1 N3 C17 O1 -4.08(16) . . . . ?
Ni1 N3 C17 C16 174.98(9) . . . . ?
Ni1 N4 C18 C19 121.66(11) . . . . ?
Ni1 N4 B1 O1 -62.04(9) . . . . ?
Ni1 N4 B1 O2 62.35(10) . . . . ?
Ni1 N4 B1 O3 -176.75(8) . . . . ?
Ni1 N4 B2 O4 -66.60(13) . . . . ?
Ni1 N4 B2 O5 112.90(11) . . . . ?
Ni1 C18 C19 C20 -97.14(11) . . . . ?
Ni1 C18 C19 C24 141.70(10) . . . . ?
O2 C25 C26 O3 32.53(12) . . . . ?
O2 C25 C26 C29 149.55(11) . . . . ?
O2 C25 C26 C30 -83.85(12) . . . . ?
O4 C31 C32 O5 29.89(12) . . . . ?
O4 C31 C32 C35 -84.17(12) . . . . ?
O4 C31 C32 C36 147.52(11) . . . . ?
N1 C2 C3 N2 -0.28(14) . . . . ?
N1 C4 C5 C6 176.89(11) . . . . ?
N1 C4 C5 C10 -2.10(18) . . . . ?
N1 C4 C9 C8 -176.40(11) . . . . ?
N1 C4 C9 C12 4.68(18) . . . . ?
N2 C13 C14 C15 176.76(12) . . . . ?
N3 Ni1 N4 C18 168.65(7) . . . . ?
N3 Ni1 N4 B1 50.64(7) . . . . ?
N3 Ni1 N4 B2 -72.34(8) . . . . ?
N3 Ni1 C1 N1 175.82(17) . . . . ?
N3 Ni1 C1 N2 11.76(8) . . . . ?
N3 C13 C14 C15 -2.87(19) . . . . ?
N4 Ni1 C1 N1 68.1(3) . . . . ?
N4 Ni1 C1 N2 -95.9(2) . . . . ?
N4 C18 C19 C20 178.88(10) . . . . ?
N4 C18 C19 C24 57.72(14) . . . . ?
C1 Ni1 N4 C18 -85.5(2) . . . . ?
C1 Ni1 N4 B1 156.53(18) . . . . ?
C1 Ni1 N4 B2 33.6(2) . . . . ?
C1 N1 C2 C3 0.20(15) . . . . ?
C1 N1 C4 C5 90.35(15) . . . . ?
C1 N1 C4 C9 -92.00(15) . . . . ?
C1 N2 C3 C2 0.29(14) . . . . ?
C1 N2 C13 N3 2.76(15) . . . . ?
C1 N2 C13 C14 -176.91(12) . . . . ?
C2 N1 C1 Ni1 -164.68(13) . . . . ?
C2 N1 C1 N2 -0.02(13) . . . . ?
C2 N1 C4 C5 -86.74(15) . . . . ?
C2 N1 C4 C9 90.91(14) . . . . ?
C3 N2 C1 Ni1 170.70(8) . . . . ?
C3 N2 C1 N1 -0.17(13) . . . . ?
C3 N2 C13 N3 -179.76(12) . . . . ?
C3 N2 C13 C14 0.6(2) . . . . ?
C4 N1 C1 Ni1 17.9(2) . . . . ?
C4 N1 C1 N2 -177.39(10) . . . . ?
C4 N1 C2 C3 177.63(11) . . . . ?
C4 C5 C6 C7 -0.79(19) . . . . ?
C5 C4 C9 C8 1.14(18) . . . . ?
C5 C4 C9 C12 -177.78(12) . . . . ?
C5 C6 C7 C8 1.70(19) . . . . ?
C5 C6 C7 C11 -177.37(12) . . . . ?
C6 C7 C8 C9 -1.20(19) . . . . ?
C7 C8 C9 C4 -0.18(19) . . . . ?
C7 C8 C9 C12 178.74(13) . . . . ?
C9 C4 C5 C6 -0.67(19) . . . . ?
C9 C4 C5 C10 -179.66(12) . . . . ?
C10 C5 C6 C7 178.20(13) . . . . ?
C11 C7 C8 C9 177.87(12) . . . . ?
C13 N2 C1 Ni1 -11.40(13) . . . . ?
C13 N2 C1 N1 177.74(10) . . . . ?
C13 N2 C3 C2 -177.31(12) . . . . ?
C13 N3 C17 O1 -179.85(11) . . . . ?
C13 N3 C17 C16 -0.79(18) . . . . ?
C13 C14 C15 C16 0.3(2) . . . . ?
C14 C15 C16 C17 1.9(2) . . . . ?
C15 C16 C17 O1 177.42(12) . . . . ?
C15 C16 C17 N3 -1.65(19) . . . . ?
C17 O1 B1 O2 -81.11(15) . . . . ?
C17 O1 B1 O3 162.57(11) . . . . ?
C17 O1 B1 N4 42.42(16) . . . . ?
C17 N3 C13 N2 -176.48(10) . . . . ?
C17 N3 C13 C14 3.21(19) . . . . ?
C18 Ni1 N4 B1 -118.01(10) . . . . ?
C18 Ni1 N4 B2 119.01(10) . . . . ?
C18 Ni1 C1 N1 -4.1(2) . . . . ?
C18 Ni1 C1 N2 -168.19(8) . . . . ?
C18 N4 B1 O1 -135.36(10) . . . . ?
C18 N4 B1 O2 -10.97(15) . . . . ?
C18 N4 B1 O3 109.94(12) . . . . ?
C18 N4 B2 O4 3.73(18) . . . . ?
C18 N4 B2 O5 -176.77(11) . . . . ?
C18 C19 C20 C21 179.17(10) . . . . ?
C18 C19 C24 C23 179.05(10) . . . . ?
C19 C20 C21 C22 55.86(14) . . . . ?
C20 C19 C24 C23 58.67(13) . . . . ?
C20 C21 C22 C23 -53.84(15) . . . . ?
C21 C22 C23 C24 54.06(15) . . . . ?
C22 C23 C24 C19 -56.71(14) . . . . ?
C24 C19 C20 C21 -57.94(13) . . . . ?
C25 O2 B1 O1 -96.26(11) . . . . ?
C25 O2 B1 O3 17.51(13) . . . . ?
C25 O2 B1 N4 141.03(10) . . . . ?
C26 O3 B1 O1 124.09(10) . . . . ?
C26 O3 B1 O2 4.73(13) . . . . ?
C26 O3 B1 N4 -117.83(10) . . . . ?
C27 C25 C26 O3 -83.80(12) . . . . ?
C27 C25 C26 C29 33.23(15) . . . . ?
C27 C25 C26 C30 159.82(11) . . . . ?
C28 C25 C26 O3 149.87(11) . . . . ?
C28 C25 C26 C29 -93.11(14) . . . . ?
C28 C25 C26 C30 33.49(15) . . . . ?
C31 O4 B2 O5 6.96(14) . . . . ?
C31 O4 B2 N4 -173.50(11) . . . . ?
C32 O5 B2 O4 13.78(14) . . . . ?
C32 O5 B2 N4 -165.78(11) . . . . ?
C33 C31 C32 O5 146.71(11) . . . . ?
C33 C31 C32 C35 32.64(15) . . . . ?
C33 C31 C32 C36 -95.66(14) . . . . ?
C34 C31 C32 O5 -84.65(12) . . . . ?
C34 C31 C32 C35 161.28(11) . . . . ?
C34 C31 C32 C36 32.98(15) . . . . ?
B1 O1 C17 N3 -3.76(18) . . . . ?
B1 O1 C17 C16 177.19(11) . . . . ?
B1 O2 C25 C26 -30.55(12) . . . . ?
B1 O2 C25 C27 88.63(12) . . . . ?
B1 O2 C25 C28 -152.43(11) . . . . ?
B1 O3 C26 C25 -22.84(12) . . . . ?
B1 O3 C26 C29 -144.75(11) . . . . ?
B1 O3 C26 C30 96.67(12) . . . . ?
B1 N4 C18 Ni1 94.17(9) . . . . ?
B1 N4 C18 C19 -144.17(11) . . . . ?
B1 N4 B2 O4 -178.31(11) . . . . ?
B1 N4 B2 O5 1.19(17) . . . . ?
B2 O4 C31 C32 -22.86(12) . . . . ?
B2 O4 C31 C33 -144.25(11) . . . . ?
B2 O4 C31 C34 96.51(12) . . . . ?
B2 O5 C32 C31 -26.70(12) . . . . ?
B2 O5 C32 C35 92.04(12) . . . . ?
B2 O5 C32 C36 -148.76(11) . . . . ?
B2 N4 C18 Ni1 -87.91(10) . . . . ?
B2 N4 C18 C19 33.75(16) . . . . ?
B2 N4 B1 O1 46.70(13) . . . . ?
B2 N4 B1 O2 171.09(10) . . . . ?
B2 N4 B1 O3 -68.01(13) . . . . ?
C37 C38 C39 C40 -3.3(19) . . . . ?
C38 C37 C42 C41 -0.7(10) . . . . ?
C38 C39 C40 C41 -1.8(14) . . . . ?
C39 C40 C41 C42 5.9(18) . . . . ?
C40 C41 C42 C37 -4.6(15) . . . . ?
C42 C37 C38 C39 4.6(18) . . . . ?
